data_7010177
loop_
_publ_author_name
'Farrell, Tony'
'Meyer-Friedrichsen, Timo'
'Malessa, Maik'
'Haase, Detlev'
'Saak, Wolfgang'
'Asselberghs, Inge'
'Wostyn, Kurt'
'Clays, Koen'
'Persoons, Andr\'e'
'Heck, J\"urgen'
'Manning, Anthony R.'

_publ_section_title
;
 Azulenylium and guaiazulenylium cations as novel accepting moieties in
 extended sesquifulvalene type D--\p--A NLO
 chromophores&#x200A;&#x2020;
;
_journal_issue 1
_journal_name_full 'Journal of the Chemical Society, Dalton Transactions'
_journal_page_first 29
_journal_paper_doi 10.1039/b006624i
_journal_year 2001
_chemical_formula_moiety 'C26 H27 B F4 Fe '
_chemical_formula_sum 'C28 H31 B F4 Fe O0.5'
_chemical_formula_weight 518.19
_chemical_name_common Ferrocenylguaiazulenyliumtetrafluoroborat
_chemical_name_systematic
; 
 ? 
;
_space_group_IT_number 13
_symmetry_cell_setting monoclinic
_symmetry_space_group_name_Hall '-P 2yac'
_symmetry_space_group_name_H-M 'P 1 2/n 1'
_atom_sites_solution_hydrogens geom
_atom_sites_solution_primary direct
_atom_sites_solution_secondary difmap
_audit_creation_method SHELXL-97
_cell_angle_alpha 90.00
_cell_angle_beta 103.3430(10)
_cell_angle_gamma 90.00
_cell_formula_units_Z 4
_cell_length_a 11.20960(10)
_cell_length_b 10.2163(2)
_cell_length_c 22.1867(2)
_cell_measurement_temperature 173(2)
_cell_volume 2472.25(6)
_computing_cell_refinement 'Siemens xscans'
_computing_data_collection 'Siemens xscans'
_computing_data_reduction 'Siemens axs SAINT'
_computing_molecular_graphics 'Ortep-3 for Windows (Farrugia, 1997)'
_computing_publication_material 'SHELXL-97 (Sheldrick, 1997)'
_computing_structure_refinement 'SHELXL-97 (Sheldrick, 1997)'
_computing_structure_solution 'SHELXS-97 (Sheldrick, 1990)'
_diffrn_ambient_temperature 173(2)
_diffrn_detector_area_resol_mean none
_diffrn_measured_fraction_theta_full 0.944
_diffrn_measured_fraction_theta_max 0.944
_diffrn_measurement_device_type 'Siemens axs SMART CCD System'
_diffrn_measurement_method omega-scan
_diffrn_radiation_monochromator graphite
_diffrn_radiation_source 'fine-focus sealed tube'
_diffrn_radiation_type MoK\a
_diffrn_radiation_wavelength 0.71073
_diffrn_reflns_av_R_equivalents 0.0372
_diffrn_reflns_av_sigmaI/netI 0.0472
_diffrn_reflns_limit_h_max 14
_diffrn_reflns_limit_h_min -14
_diffrn_reflns_limit_k_max 13
_diffrn_reflns_limit_k_min -6
_diffrn_reflns_limit_l_max 27
_diffrn_reflns_limit_l_min -28
_diffrn_reflns_number 15381
_diffrn_reflns_theta_full 27.50
_diffrn_reflns_theta_max 27.50
_diffrn_reflns_theta_min 1.89
_diffrn_standards_interval_count 0
_diffrn_standards_number 0
_exptl_absorpt_coefficient_mu 0.657
_exptl_crystal_colour black
_exptl_crystal_density_diffrn 1.392
_exptl_crystal_density_meas ?
_exptl_crystal_density_method 'not measured'
_exptl_crystal_description plate
_exptl_crystal_F_000 1080
_exptl_crystal_size_max 0.5
_exptl_crystal_size_mid 0.4
_exptl_crystal_size_min 0.2
_refine_diff_density_max 0.834
_refine_diff_density_min -0.575
_refine_diff_density_rms 0.094
_refine_ls_extinction_method none
_refine_ls_goodness_of_fit_ref 1.077
_refine_ls_hydrogen_treatment mixed
_refine_ls_matrix_type full
_refine_ls_number_parameters 424
_refine_ls_number_reflns 5668
_refine_ls_number_restraints 106
_refine_ls_restrained_S_all 1.067
_refine_ls_R_factor_all 0.0981
_refine_ls_R_factor_gt 0.0727
_refine_ls_shift/su_max 0.092
_refine_ls_shift/su_mean 0.003
_refine_ls_structure_factor_coef Fsqd
_refine_ls_weighting_details 'w=1/[\s^2^(Fo^2^)+(0.1261P)^2^+2.4784P] where P=(Fo^2^+2Fc^2^)/3'
_refine_ls_weighting_scheme calc
_refine_ls_wR_factor_gt 0.2098
_refine_ls_wR_factor_ref 0.2290
_reflns_number_gt 4181
_reflns_number_total 5668
_reflns_threshold_expression >2sigma(I)
_cod_data_source_file b006624i.txt
_cod_data_source_block g1
_cod_depositor_comments
;
The following automatic conversions were performed:

'_exptl_crystal_density_meas' value 'not determined' was changed to
'?' - the value is perceived as not measured.

Automatic conversion script
Id: cif_fix_values 3008 2015-01-20 13:52:24Z robertas 

The following automatic conversions were performed:

'_refine_ls_weighting_scheme' value 'calc
w=1/[\s^2^(Fo^2^)+(0.1261P)^2^+2.4784P] where P=(Fo^2^+2Fc^2^)/3' was
changed to 'calc'. New tag '_refine_ls_weighting_details' was
created. The value of the new tag was set to
'w=1/[\s^2^(Fo^2^)+(0.1261P)^2^+2.4784P] where P=(Fo^2^+2Fc^2^)/3'.

Automatic conversion script
Id: cif_fix_values 3143 2015-03-26 13:38:13Z robertas 
;
_cod_original_sg_symbol_H-M P2/n
_cod_original_formula_sum 'C28 H31 B F4 Fe O0.50'
_cod_database_code 7010177

loop_
_symmetry_equiv_pos_as_xyz
'x, y, z'
'-x+1/2, y, -z+1/2'
'-x, -y, -z'
'x-1/2, -y, z-1/2'

loop_
_atom_site_label
_atom_site_type_symbol
_atom_site_fract_x
_atom_site_fract_y
_atom_site_fract_z
_atom_site_U_iso_or_equiv
_atom_site_adp_type
_atom_site_occupancy
_atom_site_calc_flag
_atom_site_refinement_flags
_atom_site_disorder_assembly
_atom_site_disorder_group
Fe1 Fe 0.62626(13) 0.69230(16) 0.59510(9) 0.0361(3) Uani 0.873(4) d P A 1
C1 C 0.4506(4) 0.6299(4) 0.5649(2) 0.0383(10) Uani 0.873(4) d P A 1
H1 H 0.4239 0.5415 0.5639 0.046 Uiso 0.873(4) calc PR A 1
C2 C 0.4887(4) 0.6967(5) 0.51611(18) 0.0405(11) Uani 0.873(4) d P A 1
H2 H 0.4909 0.6608 0.4769 0.049 Uiso 0.873(4) calc PR A 1
C3 C 0.5229(5) 0.8260(5) 0.5363(2) 0.0458(12) Uani 0.873(4) d P A 1
H3 H 0.5517 0.8916 0.5128 0.055 Uiso 0.873(4) calc PR A 1
C4 C 0.5065(4) 0.8409(5) 0.5980(2) 0.0398(10) Uani 0.873(4) d P A 1
H4 H 0.5238 0.9176 0.6227 0.048 Uiso 0.873(4) calc PR A 1
C5 C 0.4595(3) 0.7202(5) 0.61623(18) 0.0318(8) Uani 0.873(4) d P A 1
C6 C 0.4389(3) 0.6741(4) 0.67429(18) 0.0326(8) Uani 0.873(4) d P A 1
H6 H 0.4309 0.5820 0.6779 0.039 Uiso 0.873(4) calc PR A 1
C7 C 0.4293(5) 0.7467(4) 0.7256(2) 0.0292(8) Uani 0.873(4) d P A 1
C8 C 0.4284(4) 0.8883(4) 0.72856(19) 0.0374(9) Uani 0.873(4) d P A 1
H8 H 0.4384 0.9445 0.6960 0.045 Uiso 0.873(4) calc PR A 1
C9 C 0.4114(4) 0.9304(4) 0.7843(2) 0.0391(10) Uani 0.873(4) d P A 1
C10 C 0.3971(3) 0.8164(4) 0.82099(18) 0.0328(8) Uani 0.873(4) d P A 1
C11 C 0.4091(3) 0.6998(4) 0.78527(18) 0.0298(8) Uani 0.873(4) d P A 1
C12 C 0.4057(4) 0.5699(4) 0.8060(2) 0.0362(9) Uani 0.873(4) d P A 1
C13 C 0.3730(4) 0.5327(4) 0.8617(2) 0.0416(10) Uani 0.873(4) d P A 1
H13 H 0.3646 0.4409 0.8659 0.050 Uiso 0.873(4) calc PR A 1
C14 C 0.3509(4) 0.6039(5) 0.9110(2) 0.0423(10) Uani 0.873(4) d P A 1
H14 H 0.3272 0.5527 0.9420 0.051 Uiso 0.873(4) calc PR A 1
C15 C 0.3575(4) 0.7393(5) 0.9231(2) 0.0351(10) Uani 0.873(4) d P A 1
C16 C 0.3774(4) 0.8324(4) 0.88099(19) 0.0361(9) Uani 0.873(4) d P A 1
H16 H 0.3779 0.9205 0.8947 0.043 Uiso 0.873(4) calc PR A 1
C17 C 0.4070(6) 1.0690(5) 0.8043(2) 0.0608(14) Uani 0.873(4) d P A 1
H17A H 0.4116 1.1272 0.7698 0.091 Uiso 0.873(4) calc PR A 1
H17B H 0.4763 1.0863 0.8393 0.091 Uiso 0.873(4) calc PR A 1
H17C H 0.3300 1.0846 0.8169 0.091 Uiso 0.873(4) calc PR A 1
C18 C 0.4352(6) 0.4549(5) 0.7689(2) 0.0604(14) Uani 0.873(4) d P A 1
H18A H 0.3688 0.4429 0.7319 0.091 Uiso 0.873(4) calc PR A 1
H18B H 0.4438 0.3755 0.7943 0.091 Uiso 0.873(4) calc PR A 1
H18C H 0.5121 0.4718 0.7564 0.091 Uiso 0.873(4) calc PR A 1
C19 C 0.3399(4) 0.7787(5) 0.9870(2) 0.0448(11) Uani 0.873(4) d P A 1
H19 H 0.2678 0.7287 0.9943 0.054 Uiso 0.873(4) calc PR A 1
C20 C 0.3140(5) 0.9235(6) 0.9947(2) 0.0576(13) Uani 0.873(4) d P A 1
H20A H 0.3876 0.9747 0.9941 0.086 Uiso 0.873(4) calc PR A 1
H20B H 0.2912 0.9370 1.0343 0.086 Uiso 0.873(4) calc PR A 1
H20C H 0.2466 0.9519 0.9608 0.086 Uiso 0.873(4) calc PR A 1
C21 C 0.4537(6) 0.7336(6) 1.0366(2) 0.0622(15) Uani 0.873(4) d P A 1
H21A H 0.4642 0.6388 1.0332 0.093 Uiso 0.873(4) calc PR A 1
H21B H 0.4421 0.7548 1.0779 0.093 Uiso 0.873(4) calc PR A 1
H21C H 0.5268 0.7786 1.0299 0.093 Uiso 0.873(4) calc PR A 1
C22 C 0.7890(6) 0.7219(6) 0.6576(3) 0.051(2) Uani 0.611(2) d PG A 1
H22 H 0.8045 0.7907 0.6872 0.061 Uiso 0.611(2) calc PR A 1
C23 C 0.8047(5) 0.7284(9) 0.5959(4) 0.067(3) Uani 0.611(2) d PG A 1
H23 H 0.8326 0.8023 0.5771 0.080 Uiso 0.611(2) calc PR A 1
C24 C 0.7715(7) 0.6051(11) 0.5675(2) 0.072(3) Uani 0.611(2) d PG A 1
H24 H 0.7732 0.5820 0.5262 0.086 Uiso 0.611(2) calc PR A 1
C25 C 0.7353(7) 0.5224(5) 0.6115(4) 0.069(3) Uani 0.611(2) d PG A 1
H25 H 0.7085 0.4343 0.6049 0.083 Uiso 0.611(2) calc PR A 1
C26 C 0.7461(6) 0.5946(8) 0.6672(3) 0.058(3) Uani 0.611(2) d PG A 1
H26 H 0.7278 0.5633 0.7043 0.069 Uiso 0.611(2) calc PR A 1
C22 C 0.7558(17) 0.5598(15) 0.5906(8) 0.052(5) Uiso 0.2620(11) d PG A 3
H22A H 0.7421 0.4833 0.5656 0.062 Uiso 0.2620(11) calc PR A 3
C23 C 0.7938(14) 0.6836(19) 0.5728(5) 0.042(5) Uiso 0.2620(11) d PG A 3
H23A H 0.8100 0.7045 0.5338 0.051 Uiso 0.2620(11) calc PR A 3
C24 C 0.8033(12) 0.7706(12) 0.6236(9) 0.041(4) Uiso 0.2620(11) d PG A 3
H24A H 0.8271 0.8600 0.6245 0.049 Uiso 0.2620(11) calc PR A 3
C25 C 0.7712(17) 0.701(2) 0.6728(6) 0.045(5) Uiso 0.2620(11) d PG A 3
H25A H 0.7696 0.7348 0.7124 0.054 Uiso 0.2620(11) calc PR A 3
C26 C 0.7418(19) 0.5702(18) 0.6524(9) 0.051(6) Uiso 0.2620(11) d PG A 3
H26A H 0.7171 0.5020 0.6760 0.061 Uiso 0.2620(11) calc PR A 3
Fe1A Fe 0.6339(9) 0.7330(13) 0.5988(7) 0.061(5) Uani 0.127(4) d PD A 2
C1A C 0.5010(18) 0.8731(16) 0.5725(11) 0.038(2) Uiso 0.127(4) d PGD A 2
H1A H 0.5122 0.9650 0.5774 0.045 Uiso 0.127(4) calc PR A 2
C2A C 0.5138(19) 0.798(2) 0.5204(6) 0.038(2) Uiso 0.127(4) d PGD A 2
H2A H 0.5350 0.8316 0.4842 0.045 Uiso 0.127(4) calc PR A 2
C3A C 0.4893(17) 0.665(2) 0.5317(9) 0.038(2) Uiso 0.127(4) d PGD A 2
H3A H 0.4912 0.5941 0.5045 0.045 Uiso 0.127(4) calc PR A 2
C4A C 0.4614(13) 0.658(2) 0.5909(11) 0.038(2) Uiso 0.127(4) d PGD A 2
H4A H 0.4413 0.5806 0.6102 0.045 Uiso 0.127(4) calc PR A 2
C5A C 0.4686(14) 0.786(3) 0.6161(9) 0.038(2) Uiso 0.127(4) d PGD A 2
C6A C 0.455(2) 0.822(2) 0.6753(7) 0.038(2) Uiso 0.127(4) d PD A 2
H6A H 0.4659 0.9128 0.6842 0.045 Uiso 0.127(4) calc PR A 2
C7A C 0.427(3) 0.7476(19) 0.7236(9) 0.038(2) Uiso 0.127(4) d PGD A 2
C8A C 0.437(2) 0.6090(19) 0.7265(8) 0.038(2) Uiso 0.127(4) d PG A 2
H8A H 0.4505 0.5532 0.6946 0.045 Uiso 0.127(4) calc PR A 2
C9A C 0.422(2) 0.5686(14) 0.7856(8) 0.038(2) Uiso 0.127(4) d PGD A 2
C10A C 0.403(2) 0.6821(18) 0.8192(7) 0.038(2) Uiso 0.127(4) d PGD A 2
C11A C 0.407(2) 0.7928(14) 0.7809(9) 0.038(2) Uiso 0.127(4) d PGD A 2
C12A C 0.390(3) 0.9220(15) 0.7991(11) 0.038(2) Uiso 0.127(4) d PD A 2
C13A C 0.362(2) 0.968(3) 0.8538(8) 0.038(2) Uiso 0.127(4) d PD A 2
H13A H 0.3444 1.0595 0.8536 0.045 Uiso 0.127(4) calc PR A 2
C14A C 0.355(3) 0.903(2) 0.9087(11) 0.038(2) Uiso 0.127(4) d PD A 2
H14A H 0.3326 0.9561 0.9396 0.045 Uiso 0.127(4) calc PR A 2
C15A C 0.376(5) 0.770(2) 0.9238(13) 0.038(2) Uiso 0.127(4) d PD A 2
C16A C 0.386(3) 0.675(3) 0.8798(8) 0.038(2) Uiso 0.127(4) d PD A 2
H16A H 0.3797 0.5874 0.8938 0.045 Uiso 0.127(4) calc PR A 2
C17A C 0.442(3) 0.4283(16) 0.8100(13) 0.038(2) Uiso 0.127(4) d PD A 2
H17D H 0.5173 0.4239 0.8426 0.057 Uiso 0.127(4) calc PR A 2
H17E H 0.4482 0.3694 0.7760 0.057 Uiso 0.127(4) calc PR A 2
H17F H 0.3721 0.4016 0.8270 0.057 Uiso 0.127(4) calc PR A 2
C18A C 0.377(3) 1.035(2) 0.7528(12) 0.038(2) Uiso 0.127(4) d PD A 2
H18D H 0.4554 1.0498 0.7416 0.057 Uiso 0.127(4) calc PR A 2
H18E H 0.3528 1.1147 0.7717 0.057 Uiso 0.127(4) calc PR A 2
H18F H 0.3140 1.0134 0.7156 0.057 Uiso 0.127(4) calc PR A 2
C19A C 0.369(2) 0.728(3) 0.9891(11) 0.038(2) Uiso 0.127(4) d PD A 2
H19A H 0.3083 0.6548 0.9816 0.045 Uiso 0.127(4) calc PR A 2
C20A C 0.310(3) 0.829(3) 1.0243(13) 0.038(2) Uiso 0.127(4) d PD A 2
H20D H 0.2959 0.9106 1.0005 0.057 Uiso 0.127(4) calc PR A 2
H20E H 0.3653 0.8461 1.0648 0.057 Uiso 0.127(4) calc PR A 2
H20F H 0.2321 0.7950 1.0303 0.057 Uiso 0.127(4) calc PR A 2
C21A C 0.489(2) 0.661(3) 1.0210(13) 0.038(2) Uiso 0.127(4) d PD A 2
H21D H 0.5265 0.6213 0.9897 0.057 Uiso 0.127(4) calc PR A 2
H21E H 0.4724 0.5935 1.0492 0.057 Uiso 0.127(4) calc PR A 2
H21F H 0.5454 0.7264 1.0446 0.057 Uiso 0.127(4) calc PR A 2
C22A C 0.7941(15) 0.826(2) 0.6284(10) 0.038(2) Uiso 0.127(4) d PGD A 2
H22B H 0.8070 0.9177 0.6320 0.045 Uiso 0.127(4) calc PR A 2
C23A C 0.7701(17) 0.742(2) 0.6751(6) 0.038(2) Uiso 0.127(4) d PGD A 2
H23B H 0.7640 0.7672 0.7154 0.045 Uiso 0.127(4) calc PR A 2
C24A C 0.7568(19) 0.612(2) 0.6509(10) 0.038(2) Uiso 0.127(4) d PGD A 2
H24B H 0.7402 0.5363 0.6722 0.045 Uiso 0.127(4) calc PR A 2
C25A C 0.7726(18) 0.617(2) 0.5892(10) 0.038(2) Uiso 0.127(4) d PGD A 2
H25B H 0.7684 0.5441 0.5621 0.045 Uiso 0.127(4) calc PR A 2
C26A C 0.7957(15) 0.749(3) 0.5753(9) 0.038(2) Uiso 0.127(4) d PGD A 2
H26B H 0.8097 0.7799 0.5372 0.045 Uiso 0.127(4) calc PR A 2
B1 B 0.3569(2) 0.2582(2) 0.61900(11) 0.0472(17) Uani 0.800(8) d PD B 1
F1 F 0.3045(4) 0.2547(4) 0.66884(15) 0.0923(17) Uani 0.800(8) d PD B 1
F2 F 0.4580(4) 0.3373(4) 0.6320(2) 0.0950(19) Uani 0.800(8) d PD B 1
F3 F 0.2742(4) 0.3063(6) 0.56865(17) 0.140(3) Uani 0.800(8) d PD B 1
F4 F 0.3909(4) 0.1345(3) 0.6064(2) 0.119(2) Uani 0.800(8) d PD B 1
B2 B 0.3594(9) 0.2242(10) 0.6134(5) 0.029(5) Uiso 0.200(8) d PD B 2
F1A F 0.3583(16) 0.2006(17) 0.6739(5) 0.110(5) Uiso 0.200(8) d PD B 2
F23 F 0.3630(17) 0.3563(10) 0.6039(8) 0.110(5) Uiso 0.200(8) d PD B 2
F34 F 0.2558(12) 0.1731(18) 0.5758(7) 0.110(5) Uiso 0.200(8) d PD B 2
F24 F 0.4605(13) 0.1669(17) 0.6000(9) 0.110(5) Uiso 0.200(8) d PD B 2
O1 O 0.726(2) 0.0203(16) 0.7411(16) 0.144(11) Uani 0.30 d PD . 4
C27 C 0.775(3) 0.110(2) 0.7899(13) 0.15(2) Uani 0.30 d PD . 4
C28 C 0.745(4) 0.247(2) 0.7629(11) 0.094(8) Uani 0.30 d PD . 4
C29 C 0.760(3) 0.2185(16) 0.6973(8) 0.104(10) Uani 0.30 d PD . 4
C30 C 0.765(2) 0.0702(16) 0.6885(16) 0.101(9) Uani 0.30 d PD . 4

loop_
_atom_site_aniso_label
_atom_site_aniso_U_11
_atom_site_aniso_U_22
_atom_site_aniso_U_33
_atom_site_aniso_U_23
_atom_site_aniso_U_13
_atom_site_aniso_U_12
Fe1 0.0303(5) 0.0491(6) 0.0291(5) -0.0021(4) 0.0071(3) 0.0096(4)
C1 0.038(2) 0.039(2) 0.037(2) -0.0075(18) 0.0065(17) 0.0013(17)
C2 0.040(2) 0.055(3) 0.0254(18) 0.0001(18) 0.0047(16) 0.013(2)
C3 0.049(3) 0.045(3) 0.045(3) 0.011(2) 0.016(2) 0.015(2)
C4 0.044(2) 0.034(2) 0.046(2) -0.0037(18) 0.018(2) 0.0022(19)
C5 0.0279(18) 0.036(2) 0.0324(19) -0.0070(17) 0.0088(14) 0.0019(15)
C6 0.0311(18) 0.0313(19) 0.0366(19) -0.0041(15) 0.0099(15) -0.0010(15)
C7 0.0232(16) 0.0299(18) 0.0337(19) -0.0025(15) 0.0053(14) -0.0008(14)
C8 0.043(2) 0.032(2) 0.038(2) 0.0003(17) 0.0121(17) 0.0039(17)
C9 0.047(3) 0.033(2) 0.038(2) -0.0041(18) 0.0124(18) 0.0025(18)
C10 0.0283(18) 0.035(2) 0.0343(19) -0.0035(16) 0.0050(15) 0.0012(15)
C11 0.0217(16) 0.032(2) 0.0347(19) -0.0056(16) 0.0053(14) -0.0018(14)
C12 0.037(2) 0.034(2) 0.038(2) -0.0029(17) 0.0083(17) 0.0004(16)
C13 0.045(2) 0.035(2) 0.044(2) -0.0013(18) 0.0088(18) -0.0038(18)
C14 0.042(2) 0.045(2) 0.039(2) 0.0018(19) 0.0099(17) -0.0020(19)
C15 0.025(2) 0.049(3) 0.0303(18) -0.0044(19) 0.0043(15) -0.004(2)
C16 0.0320(19) 0.040(2) 0.035(2) -0.0045(17) 0.0047(15) 0.0022(16)
C17 0.102(4) 0.034(2) 0.052(3) -0.002(2) 0.030(3) 0.013(3)
C18 0.104(4) 0.031(2) 0.052(3) -0.003(2) 0.029(3) 0.000(3)
C19 0.039(2) 0.063(3) 0.033(2) -0.005(2) 0.0084(18) -0.003(2)
C20 0.063(3) 0.070(3) 0.042(2) -0.012(2) 0.017(2) 0.008(3)
C21 0.073(4) 0.072(4) 0.034(2) 0.001(2) -0.002(2) 0.007(3)
C22 0.026(3) 0.069(6) 0.053(5) -0.002(5) -0.002(3) 0.001(3)
C23 0.028(3) 0.114(8) 0.058(6) 0.017(7) 0.009(3) 0.006(4)
C24 0.051(4) 0.116(9) 0.051(5) -0.007(6) 0.017(4) 0.046(5)
C25 0.061(5) 0.064(5) 0.071(6) 0.001(5) -0.008(4) 0.039(4)
C26 0.056(5) 0.076(7) 0.034(4) 0.006(4) -0.003(3) 0.025(4)
Fe1A 0.037(4) 0.116(13) 0.035(4) -0.003(6) 0.017(3) -0.003(5)
B1 0.084(5) 0.026(3) 0.038(3) -0.002(2) 0.027(3) 0.002(3)
F1 0.145(4) 0.091(3) 0.061(2) -0.006(2) 0.065(3) -0.035(3)
F2 0.119(4) 0.071(3) 0.111(4) -0.023(2) 0.061(3) -0.045(3)
F3 0.111(5) 0.222(9) 0.079(3) 0.035(4) 0.008(3) 0.067(5)
F4 0.164(6) 0.039(2) 0.166(5) -0.022(3) 0.062(4) 0.013(3)
O1 0.09(2) 0.059(8) 0.26(3) -0.03(2) -0.01(2) -0.007(11)
C27 0.09(2) 0.065(18) 0.30(6) 0.06(3) 0.04(3) -0.004(16)
C28 0.118(19) 0.105(16) 0.08(3) -0.002(14) 0.07(2) 0.016(18)
C29 0.090(16) 0.041(11) 0.18(3) 0.033(15) 0.04(2) 0.023(10)
C30 0.089(17) 0.040(11) 0.17(3) -0.008(15) 0.010(17) -0.024(11)

loop_
_atom_type_symbol
_atom_type_description
_atom_type_scat_dispersion_real
_atom_type_scat_dispersion_imag
_atom_type_scat_source
C C 0.0033 0.0016 'International Tables Vol C Tables 4.2.6.8 and 6.1.1.4'
H H 0.0000 0.0000 'International Tables Vol C Tables 4.2.6.8 and 6.1.1.4'
B B 0.0013 0.0007 'International Tables Vol C Tables 4.2.6.8 and 6.1.1.4'
O O 0.0106 0.0060 'International Tables Vol C Tables 4.2.6.8 and 6.1.1.4'
F F 0.0171 0.0103 'International Tables Vol C Tables 4.2.6.8 and 6.1.1.4'
Fe Fe 0.3463 0.8444 'International Tables Vol C Tables 4.2.6.8 and 6.1.1.4'

loop_
_geom_angle_atom_site_label_1
_geom_angle_atom_site_label_2
_geom_angle_atom_site_label_3
_geom_angle
_geom_angle_site_symmetry_1
_geom_angle_site_symmetry_3
_geom_angle_publ_flag
C23 Fe1 C1 159.8(3) . . ?
C23 Fe1 C4 121.3(3) . . ?
C1 Fe1 C4 69.43(18) . . ?
C23 Fe1 C22 40.80(10) . . ?
C1 Fe1 C22 156.4(3) . . ?
C4 Fe1 C22 111.1(2) . . ?
C23 Fe1 C5 157.2(4) . . ?
C1 Fe1 C5 41.66(16) . . ?
C4 Fe1 C5 41.14(18) . . ?
C22 Fe1 C5 122.9(3) . . ?
C23 Fe1 C2 123.3(3) . . ?
C1 Fe1 C2 40.90(18) . . ?
C4 Fe1 C2 68.89(18) . . ?
C22 Fe1 C2 162.6(3) . . ?
C5 Fe1 C2 69.33(17) . . ?
C23 Fe1 C3 107.2(2) . . ?
C1 Fe1 C3 68.7(2) . . ?
C4 Fe1 C3 40.93(19) . . ?
C22 Fe1 C3 128.1(3) . . ?
C5 Fe1 C3 69.02(18) . . ?
C2 Fe1 C3 40.5(2) . . ?
C23 Fe1 C24 40.52(9) . . ?
C1 Fe1 C24 122.4(3) . . ?
C4 Fe1 C24 154.1(4) . . ?
C22 Fe1 C24 67.93(12) . . ?
C5 Fe1 C24 161.7(4) . . ?
C2 Fe1 C24 104.1(2) . . ?
C3 Fe1 C24 117.8(3) . . ?
C23 Fe1 C26 67.78(13) . . ?
C1 Fe1 C26 120.4(2) . . ?
C4 Fe1 C26 130.1(3) . . ?
C22 Fe1 C26 40.17(10) . . ?
C5 Fe1 C26 110.5(2) . . ?
C2 Fe1 C26 152.7(3) . . ?
C3 Fe1 C26 166.7(3) . . ?
C24 Fe1 C26 67.07(13) . . ?
C23 Fe1 C25 67.47(12) . . ?
C1 Fe1 C25 106.1(2) . . ?
C4 Fe1 C25 165.8(3) . . ?
C22 Fe1 C25 67.24(13) . . ?
C5 Fe1 C25 126.8(3) . . ?
C2 Fe1 C25 117.2(2) . . ?
C3 Fe1 C25 151.5(3) . . ?
C24 Fe1 C25 39.76(9) . . ?
C26 Fe1 C25 39.57(10) . . ?
C2 C1 C5 108.3(4) . . ?
C2 C1 Fe1 70.3(2) . . ?
C5 C1 Fe1 69.8(2) . . ?
C3 C2 C1 108.2(4) . . ?
C3 C2 Fe1 69.9(3) . . ?
C1 C2 Fe1 68.8(2) . . ?
C2 C3 C4 108.4(4) . . ?
C2 C3 Fe1 69.7(3) . . ?
C4 C3 Fe1 68.9(3) . . ?
C3 C4 C5 108.4(4) . . ?
C3 C4 Fe1 70.1(2) . . ?
C5 C4 Fe1 69.9(2) . . ?
C4 C5 C6 132.7(4) . . ?
C4 C5 C1 106.7(4) . . ?
C6 C5 C1 119.9(4) . . ?
C4 C5 Fe1 69.0(2) . . ?
C6 C5 Fe1 120.2(3) . . ?
C1 C5 Fe1 68.5(2) . . ?
C7 C6 C5 128.3(4) . . ?
C6 C7 C8 125.2(4) . . ?
C6 C7 C11 128.4(4) . . ?
C8 C7 C11 106.3(4) . . ?
C9 C8 C7 111.1(4) . . ?
C8 C9 C10 108.2(4) . . ?
C8 C9 C17 126.3(4) . . ?
C10 C9 C17 125.5(4) . . ?
C16 C10 C9 119.9(4) . . ?
C16 C10 C11 131.6(4) . . ?
C9 C10 C11 108.4(3) . . ?
C12 C11 C10 125.6(4) . . ?
C12 C11 C7 128.4(4) . . ?
C10 C11 C7 106.0(3) . . ?
C11 C12 C13 124.6(4) . . ?
C11 C12 C18 121.9(4) . . ?
C13 C12 C18 113.5(4) . . ?
C14 C13 C12 132.7(4) . . ?
C13 C14 C15 131.0(4) . . ?
C16 C15 C14 123.7(4) . . ?
C16 C15 C19 121.3(4) . . ?
C14 C15 C19 115.0(4) . . ?
C15 C16 C10 129.9(4) . . ?
C20 C19 C15 115.3(4) . . ?
C20 C19 C21 110.8(4) . . ?
C15 C19 C21 108.5(4) . . ?
C26 C22 C23 108.0 . . ?
C26 C22 Fe1 71.7(2) . . ?
C23 C22 Fe1 69.1(2) . . ?
C22 C23 C24 108.0 . . ?
C22 C23 Fe1 70.1(2) . . ?
C24 C23 Fe1 71.2(2) . . ?
C25 C24 C23 108.0 . . ?
C25 C24 Fe1 71.5(2) . . ?
C23 C24 Fe1 68.3(2) . . ?
C26 C25 C24 108.0 . . ?
C26 C25 Fe1 69.6(2) . . ?
C24 C25 Fe1 68.7(2) . . ?
C25 C26 C22 108.0 . . ?
C25 C26 Fe1 70.8(2) . . ?
C22 C26 Fe1 68.2(2) . . ?
C26 C22 C23 108.0 . . ?
C24 C23 C22 108.0 . . ?
C23 C24 C25 108.0 . . ?
C26 C25 C24 108.0 . . ?
C22 C26 C25 108.0 . . ?
C23A Fe1A C22A 41.51(15) . . ?
C23A Fe1A C24A 41.49(15) . . ?
C22A Fe1A C24A 69.94(19) . . ?
C23A Fe1A C26A 69.9(2) . . ?
C22A Fe1A C26A 41.49(15) . . ?
C24A Fe1A C26A 69.91(19) . . ?
C23A Fe1A C25A 69.92(19) . . ?
C22A Fe1A C25A 69.92(19) . . ?
C24A Fe1A C25A 41.46(15) . . ?
C26A Fe1A C25A 41.46(15) . . ?
C23A Fe1A C2A 157.8(11) . . ?
C22A Fe1A C2A 119.2(11) . . ?
C24A Fe1A C2A 156.8(11) . . ?
C26A Fe1A C2A 102.1(11) . . ?
C25A Fe1A C2A 118.5(11) . . ?
C23A Fe1A C3A 161.6(11) . . ?
C22A Fe1A C3A 153.7(12) . . ?
C24A Fe1A C3A 122.3(11) . . ?
C26A Fe1A C3A 116.7(12) . . ?
C25A Fe1A C3A 103.1(11) . . ?
C2A Fe1A C3A 40.5 . . ?
C23A Fe1A C1A 124.9(11) . . ?
C22A Fe1A C1A 107.5(11) . . ?
C24A Fe1A C1A 161.9(12) . . ?
C26A Fe1A C1A 120.8(12) . . ?
C25A Fe1A C1A 155.9(12) . . ?
C2A Fe1A C1A 40.5 . . ?
C3A Fe1A C1A 68.2 . . ?
C23A Fe1A C4A 127.5(11) . . ?
C22A Fe1A C4A 164.1(12) . . ?
C24A Fe1A C4A 109.1(11) . . ?
C26A Fe1A C4A 154.1(12) . . ?
C25A Fe1A C4A 120.5(12) . . ?
C2A Fe1A C4A 68.2 . . ?
C3A Fe1A C4A 40.5 . . ?
C1A Fe1A C4A 68.2 . . ?
C23A Fe1A C5A 112.0(11) . . ?
C22A Fe1A C5A 126.4(12) . . ?
C24A Fe1A C5A 125.8(12) . . ?
C26A Fe1A C5A 159.7(12) . . ?
C25A Fe1A C5A 158.8(12) . . ?
C2A Fe1A C5A 68.2 . . ?
C3A Fe1A C5A 68.2 . . ?
C1A Fe1A C5A 40.5 . . ?
C4A Fe1A C5A 40.5 . . ?
C2A C1A C5A 108.0 . . ?
C2A C1A Fe1A 69.7 . . ?
C5A C1A Fe1A 69.7 . . ?
C1A C2A C3A 108.0 . . ?
C1A C2A Fe1A 69.7 . . ?
C3A C2A Fe1A 69.7 . . ?
C4A C3A C2A 108.0 . . ?
C4A C3A Fe1A 69.7 . . ?
C2A C3A Fe1A 69.7 . . ?
C3A C4A C5A 108.0 . . ?
C3A C4A Fe1A 69.7 . . ?
C5A C4A Fe1A 69.7 . . ?
C6A C5A C4A 127(2) . . ?
C6A C5A C1A 125(2) . . ?
C4A C5A C1A 108.0 . . ?
C6A C5A Fe1A 123.0(16) . . ?
C4A C5A Fe1A 69.7 . . ?
C1A C5A Fe1A 69.7 . . ?
C7A C6A C5A 131(2) . . ?
C6A C7A C8A 123.2(19) . . ?
C6A C7A C11A 128.0(18) . . ?
C8A C7A C11A 108.0 . . ?
C9A C8A C7A 108.0 . . ?
C8A C9A C10A 108.0 . . ?
C8A C9A C17A 124.1(17) . . ?
C10A C9A C17A 127.4(17) . . ?
C16A C10A C11A 130.2(17) . . ?
C16A C10A C9A 121.8(17) . . ?
C11A C10A C9A 108.0 . . ?
C12A C11A C10A 123.5(16) . . ?
C12A C11A C7A 128.5(16) . . ?
C10A C11A C7A 108.0 . . ?
C11A C12A C13A 130(2) . . ?
C11A C12A C18A 121.0(19) . . ?
C13A C12A C18A 108.5(17) . . ?
C12A C13A C14A 131(2) . . ?
C15A C14A C13A 129(2) . . ?
C14A C15A C16A 123(2) . . ?
C14A C15A C19A 117.1(19) . . ?
C16A C15A C19A 119.4(17) . . ?
C10A C16A C15A 133(2) . . ?
C15A C19A C20A 115(2) . . ?
C15A C19A C21A 109(2) . . ?
C20A C19A C21A 120(2) . . ?
C23A C22A C26A 108.0 . . ?
C23A C22A Fe1A 69.2(3) . . ?
C26A C22A Fe1A 69.3(3) . . ?
C22A C23A C24A 108.0 . . ?
C22A C23A Fe1A 69.2(3) . . ?
C24A C23A Fe1A 69.3(3) . . ?
C23A C24A C25A 108.0 . . ?
C23A C24A Fe1A 69.2(3) . . ?
C25A C24A Fe1A 69.3(3) . . ?
C26A C25A C24A 108.0 . . ?
C26A C25A Fe1A 69.2(3) . . ?
C24A C25A Fe1A 69.2(3) . . ?
C25A C26A C22A 108.0 . . ?
C25A C26A Fe1A 69.3(3) . . ?
C22A C26A Fe1A 69.2(3) . . ?
F1 B1 F4 109.52(6) . . ?
F1 B1 F3 109.46(6) . . ?
F4 B1 F3 109.47(6) . . ?
F1 B1 F2 109.53(6) . . ?
F4 B1 F2 109.46(6) . . ?
F3 B1 F2 109.39(6) . . ?
F1A B2 F23 109.48(7) . . ?
F1A B2 F34 109.48(7) . . ?
F23 B2 F34 109.47(7) . . ?
F1A B2 F24 109.46(6) . . ?
F23 B2 F24 109.47(7) . . ?
F34 B2 F24 109.46(7) . . ?
O1 O1 C27 107(4) 2_656 2_656 ?
O1 O1 C27 50(4) 2_656 . ?
C27 O1 C27 84(3) 2_656 . ?
O1 O1 C30 98(7) 2_656 . ?
C27 O1 C30 36(2) 2_656 . ?
C27 O1 C30 105(2) . . ?
O1 O1 C30 61(6) 2_656 2_656 ?
C27 O1 C30 108(2) 2_656 2_656 ?
C27 O1 C30 31.0(13) . 2_656 ?
C30 O1 C30 135.2(19) . 2_656 ?
C30 C27 O1 91(2) 2_656 2_656 ?
C30 C27 C29 94(4) 2_656 2_656 ?
O1 C27 C29 154(4) 2_656 2_656 ?
C30 C27 O1 87(4) 2_656 . ?
O1 C27 O1 23(2) 2_656 . ?
C29 C27 O1 132(2) 2_656 . ?
C30 C27 C28 125(4) 2_656 . ?
O1 C27 C28 122(3) 2_656 . ?
C29 C27 C28 38.2(13) 2_656 . ?
O1 C27 C28 106.3(19) . . ?
C30 C27 C27 120(4) 2_656 2_656 ?
O1 C27 C27 55(2) 2_656 2_656 ?
C29 C27 C27 101.0(17) 2_656 2_656 ?
O1 C27 C27 41.2(13) . 2_656 ?
C28 C27 C27 67.0(15) . 2_656 ?
C30 C27 C28 138(4) 2_656 2_656 ?
O1 C27 C28 105(3) 2_656 2_656 ?
C29 C27 C28 56.8(9) 2_656 2_656 ?
O1 C27 C28 92.2(17) . 2_656 ?
C28 C27 C28 18.6(8) . 2_656 ?
C27 C27 C28 51.2(11) 2_656 2_656 ?
C28 C28 C29 161(3) 2_656 2_656 ?
C28 C28 C27 107(2) 2_656 . ?
C29 C28 C27 53(2) 2_656 . ?
C28 C28 C29 12(2) 2_656 . ?
C29 C28 C29 151(3) 2_656 . ?
C27 C28 C29 97.7(18) . . ?
C28 C28 C27 54(2) 2_656 2_656 ?
C29 C28 C27 110(2) 2_656 2_656 ?
C27 C28 C27 62(2) . 2_656 ?
C29 C28 C27 42.2(17) . 2_656 ?
C28 C29 C27 88(2) 2_656 2_656 ?
C28 C29 C30 116(3) 2_656 . ?
C27 C29 C30 33(2) 2_656 . ?
C28 C29 C28 7.5(12) 2_656 . ?
C27 C29 C28 81(2) 2_656 . ?
C30 C29 C28 109(2) . . ?
C27 C30 O1 53(3) 2_656 . ?
C27 C30 C29 53(3) 2_656 . ?
O1 C30 C29 102.8(18) . . ?
C27 C30 O1 62(4) 2_656 2_656 ?
O1 C30 O1 21.1(19) . 2_656 ?
C29 C30 O1 101(2) . 2_656 ?

loop_
_geom_bond_atom_site_label_1
_geom_bond_atom_site_label_2
_geom_bond_distance
_geom_bond_site_symmetry_2
_geom_bond_publ_flag
Fe1 C23 2.030(5) . ?
Fe1 C1 2.031(4) . ?
Fe1 C4 2.037(4) . ?
Fe1 C22 2.043(5) . ?
Fe1 C5 2.049(4) . ?
Fe1 C2 2.050(4) . ?
Fe1 C3 2.053(5) . ?
Fe1 C24 2.069(5) . ?
Fe1 C26 2.089(6) . ?
Fe1 C25 2.105(6) . ?
C1 C2 1.426(6) . ?
C1 C5 1.451(6) . ?
C2 C3 1.419(7) . ?
C3 C4 1.430(6) . ?
C4 C5 1.436(6) . ?
C5 C6 1.439(5) . ?
C6 C7 1.383(6) . ?
C7 C8 1.448(6) . ?
C7 C11 1.474(6) . ?
C8 C9 1.363(6) . ?
C9 C10 1.451(6) . ?
C9 C17 1.487(6) . ?
C10 C16 1.408(6) . ?
C10 C11 1.454(5) . ?
C11 C12 1.408(6) . ?
C12 C13 1.419(6) . ?
C12 C18 1.514(6) . ?
C13 C14 1.383(6) . ?
C14 C15 1.408(7) . ?
C15 C16 1.387(7) . ?
C15 C19 1.530(6) . ?
C19 C20 1.524(8) . ?
C19 C21 1.550(7) . ?
C22 C26 1.4200 . ?
C22 C23 1.4200 . ?
C23 C24 1.4200 . ?
C24 C25 1.4200 . ?
C25 C26 1.4200 . ?
C22 C26 1.4200 . ?
C22 C23 1.4200 . ?
C23 C24 1.4200 . ?
C24 C25 1.4200 . ?
C25 C26 1.4200 . ?
Fe1A C23A 2.003(8) . ?
Fe1A C22A 2.003(8) . ?
Fe1A C24A 2.005(8) . ?
Fe1A C26A 2.005(8) . ?
Fe1A C25A 2.006(8) . ?
Fe1A C2A 2.0500 . ?
Fe1A C3A 2.0501 . ?
Fe1A C1A 2.0500 . ?
Fe1A C4A 2.0501 . ?
Fe1A C5A 2.0501 . ?
C1A C2A 1.4200 . ?
C1A C5A 1.4200 . ?
C2A C3A 1.4200 . ?
C3A C4A 1.4200 . ?
C4A C5A 1.4200 . ?
C5A C6A 1.406(9) . ?
C6A C7A 1.406(9) . ?
C7A C8A 1.4200 . ?
C7A C11A 1.4200 . ?
C8A C9A 1.4200 . ?
C9A C10A 1.4200 . ?
C9A C17A 1.5299(11) . ?
C10A C16A 1.406(9) . ?
C10A C11A 1.4200 . ?
C11A C12A 1.406(9) . ?
C12A C13A 1.406(9) . ?
C12A C18A 1.5300(11) . ?
C13A C14A 1.406(8) . ?
C14A C15A 1.406(8) . ?
C15A C16A 1.406(9) . ?
C15A C19A 1.5300(10) . ?
C19A C20A 1.5300(10) . ?
C19A C21A 1.5300(11) . ?
C22A C23A 1.4200 . ?
C22A C26A 1.4200 . ?
C23A C24A 1.4200 . ?
C24A C25A 1.4200 . ?
C25A C26A 1.4200 . ?
B1 F1 1.367(2) . ?
B1 F4 1.368(2) . ?
B1 F3 1.368(2) . ?
B1 F2 1.368(2) . ?
B2 F1A 1.368(2) . ?
B2 F23 1.368(2) . ?
B2 F34 1.368(2) . ?
B2 F24 1.368(2) . ?
O1 O1 0.59(5) 2_656 ?
O1 C27 1.15(4) 2_656 ?
O1 C27 1.4300(11) . ?
O1 C30 1.4300(10) . ?
O1 C30 1.62(7) 2_656 ?
C27 C30 0.84(4) 2_656 ?
C27 O1 1.15(4) 2_656 ?
C27 C29 1.23(4) 2_656 ?
C27 C28 1.5300(11) . ?
C27 C27 1.73(6) 2_656 ?
C27 C28 1.81(3) 2_656 ?
C28 C28 0.60(3) 2_656 ?
C28 C29 0.95(3) 2_656 ?
C28 C29 1.5300(10) . ?
C28 C27 1.81(3) 2_656 ?
C29 C28 0.95(3) 2_656 ?
C29 C27 1.23(4) 2_656 ?
C29 C30 1.5300(10) . ?
C30 C27 0.84(4) 2_656 ?
C30 O1 1.62(7) 2_656 ?
